data_1562531
loop_
_publ_author_name
'Babo, Jean-Marie'
'Albrecht-Schmitt, Thomas E.'

_publ_section_title
;
 High temperature redox reactions with uranium: Synthesis and
 characterization of Cs(UO2)Cl(SeO3), Rb2(UO2)3O2(SeO3)2, and
 RbNa5U2(SO4)7
;
_journal_name_full 'Journal of Solid State Chemistry'
_journal_page_first 145
_journal_page_last 150
_journal_paper_doi 10.1016/j.jssc.2013.07.029
_journal_volume 206
_journal_year 2013
_chemical_formula_moiety RbNa5U2(SO4)7
_chemical_formula_sum 'Cl0 Cu0 Na1.67 O9.33 Rb0.33 S2.33 Te0 U0.67'
_chemical_formula_weight 449.63
_chemical_name_common 'Rubidium pentasodium diuranium sulfate'
_space_group_IT_number 15
_space_group_name_Hall '-C 2yc'
_space_group_name_H-M_alt 'C 1 2/c 1'
_symmetry_cell_setting monoclinic
_symmetry_space_group_name_H-M 'C 1 2/c 1'
_atom_sites_solution_hydrogens geom
_atom_sites_solution_primary direct
_atom_sites_solution_secondary difmap
_cell_angle_alpha 90.00
_cell_angle_beta 109.737(6)
_cell_angle_gamma 90.00
_cell_formula_units_Z 12
_cell_length_a 17.862(2)
_cell_length_b 6.9308(8)
_cell_length_c 20.133(3)
_cell_measurement_temperature 296(2)
_cell_volume 2346.0(5)
_computing_structure_refinement 'SHELXL-97 (Sheldrick, 2008)'
_computing_structure_solution 'SHELXS-97 (Sheldrick, 2008)'
_diffrn_ambient_temperature 296(2)
_diffrn_measured_fraction_theta_full 0.991
_diffrn_measured_fraction_theta_max 0.991
_diffrn_radiation_monochromator graphite
_diffrn_radiation_source 'fine-focus sealed tube'
_diffrn_radiation_type MoK\a
_diffrn_radiation_wavelength 0.71073
_diffrn_reflns_av_R_equivalents 0.0280
_diffrn_reflns_av_sigmaI/netI 0.0266
_diffrn_reflns_limit_h_max 21
_diffrn_reflns_limit_h_min -23
_diffrn_reflns_limit_k_max 8
_diffrn_reflns_limit_k_min -8
_diffrn_reflns_limit_l_max 26
_diffrn_reflns_limit_l_min -15
_diffrn_reflns_number 9646
_diffrn_reflns_theta_full 27.43
_diffrn_reflns_theta_max 27.43
_diffrn_reflns_theta_min 2.15
_exptl_absorpt_coefficient_mu 16.694
_exptl_crystal_density_diffrn 3.819
_exptl_crystal_density_method 'not measured'
_exptl_crystal_F_000 2448
_refine_diff_density_max 1.262
_refine_diff_density_min -1.258
_refine_diff_density_rms 0.260
_refine_ls_extinction_coef 0.00006(3)
_refine_ls_extinction_expression Fc^*^=kFc[1+0.001xFc^2^\l^3^/sin(2\q)]^-1/4^
_refine_ls_extinction_method SHELXL
_refine_ls_goodness_of_fit_ref 1.114
_refine_ls_hydrogen_treatment mixed
_refine_ls_matrix_type full
_refine_ls_number_parameters 205
_refine_ls_number_reflns 2651
_refine_ls_number_restraints 0
_refine_ls_restrained_S_all 1.114
_refine_ls_R_factor_all 0.0223
_refine_ls_R_factor_gt 0.0194
_refine_ls_shift/su_max 0.000
_refine_ls_shift/su_mean 0.000
_refine_ls_structure_factor_coef Fsqd
_refine_ls_weighting_details 'calc w=1/[\s^2^(Fo^2^)+(0.0464P)^2^+3.4223P] where P=(Fo^2^+2Fc^2^)/3'
_refine_ls_weighting_scheme calc
_refine_ls_wR_factor_gt 0.0681
_refine_ls_wR_factor_ref 0.0709
_reflns_number_gt 2437
_reflns_number_total 2651
_reflns_threshold_expression >2sigma(I)
_cod_data_source_file JSSC-2013-206-145.cif
_cod_data_source_block RbNa5U2(SO4)7
_cod_depositor_comments
;
The following automatic conversions were performed:

data item '_chemical_melting_point' value 'N/A' was changed to '?' --
the value is undefined or not given.

Automatic conversion script
Id: cif_fix_values 8369 2020-08-20 11:38:08Z andrius 
;
_cod_original_cell_volume 2346.1(5)
_cod_original_sg_symbol_H-M C2/c
_cod_database_code 1562531

loop_
_symmetry_equiv_pos_as_xyz
'x, y, z'
'-x, y, -z+1/2'
'x+1/2, y+1/2, z'
'-x+1/2, y+1/2, -z+1/2'
'-x, -y, -z'
'x, -y, z-1/2'
'-x+1/2, -y+1/2, -z'
'x+1/2, -y+1/2, z-1/2'

loop_
_atom_site_label
_atom_site_type_symbol
_atom_site_fract_x
_atom_site_fract_y
_atom_site_fract_z
_atom_site_U_iso_or_equiv
_atom_site_adp_type
_atom_site_occupancy
_atom_site_symmetry_multiplicity
_atom_site_calc_flag
_atom_site_refinement_flags
_atom_site_disorder_assembly
_atom_site_disorder_group
U1 U 0.022413(9) 0.33377(3) 0.091760(8) 0.00559(9) Uani 1 1 d . . .
S1 S 0.0000 0.1476(2) 0.2500 0.0074(3) Uani 1 2 d S . .
S2 S 0.18966(8) 0.35397(19) 0.20621(7) 0.0134(3) Uani 1 1 d . . .
S3 S 0.05689(7) 0.83139(16) 0.43168(6) 0.0070(2) Uani 1 1 d . . .
S4 S -0.15032(7) 0.35917(19) -0.01948(7) 0.0115(3) Uani 1 1 d . . .
Rb Rb 0.23861(8) 0.6134(2) 0.40795(8) 0.0124(3) Uani 0.50 1 d P . .
Na1 Na 0.2686(4) 0.6357(10) 0.4343(4) 0.0233(15) Uani 0.50 1 d P . .
Na2 Na 0.12890(14) -0.1460(3) 0.19087(13) 0.0140(5) Uani 1 1 d . . .
Na3 Na 0.18060(11) 0.1147(3) 0.36444(10) 0.0088(4) Uani 1 1 d . . .
O1 O 0.1458(2) 0.1836(5) 0.1630(2) 0.0114(8) Uani 1 1 d . . .
O2 O 0.1334(2) 0.8739(5) 0.42531(19) 0.0109(7) Uani 1 1 d . . .
O3 O 0.0665(2) 0.8166(5) 0.50826(19) 0.0105(8) Uani 1 1 d . . .
O4 O 0.0075(2) 0.2816(5) 0.31055(17) 0.0106(7) Uani 1 1 d . . .
O5 O 0.0250(2) 0.6478(5) 0.39569(19) 0.0096(7) Uani 1 1 d . . .
O6 O -0.07138(19) 0.4213(5) -0.02649(17) 0.0100(7) Uani 1 1 d . . .
O7 O 0.1322(2) 0.5146(5) 0.17472(18) 0.0122(7) Uani 1 1 d . . .
O8 O 0.2028(3) 0.3332(6) 0.2808(2) 0.0267(11) Uani 1 1 d . . .
O9 O -0.1231(2) 0.2872(5) 0.05465(17) 0.0100(7) Uani 1 1 d . . .
O10 O -0.1856(2) 0.2080(7) -0.0700(2) 0.0242(9) Uani 1 1 d . . .
O11 O -0.2028(2) 0.5228(6) -0.0282(2) 0.0245(9) Uani 1 1 d . . .
O12 O 0.2641(2) 0.3812(6) 0.1936(2) 0.0248(10) Uani 1 1 d . . .
O13 O 0.07151(19) 0.0326(5) 0.26596(17) 0.0103(7) Uani 1 1 d . . .
O14 O 0.0027(2) -0.0169(5) 0.10005(17) 0.0104(7) Uani 1 1 d . . .

loop_
_atom_site_aniso_label
_atom_site_aniso_U_11
_atom_site_aniso_U_22
_atom_site_aniso_U_33
_atom_site_aniso_U_23
_atom_site_aniso_U_13
_atom_site_aniso_U_12
U1 0.00407(12) 0.00785(13) 0.00444(12) 0.00035(5) 0.00091(8) 0.00043(6)
S1 0.0057(8) 0.0117(9) 0.0047(8) 0.000 0.0016(6) 0.000
S2 0.0076(6) 0.0128(7) 0.0143(7) 0.0068(5) -0.0037(5) -0.0037(5)
S3 0.0068(5) 0.0082(6) 0.0066(6) 0.0003(4) 0.0029(5) -0.0012(4)
S4 0.0043(6) 0.0174(7) 0.0105(6) 0.0041(5) -0.0006(5) -0.0002(4)
Rb 0.0153(7) 0.0090(6) 0.0166(7) 0.0021(5) 0.0102(5) 0.0025(5)
Na1 0.031(4) 0.021(3) 0.027(4) -0.003(3) 0.022(3) -0.005(3)
Na2 0.0111(10) 0.0091(11) 0.0181(11) -0.0027(8) -0.0001(9) 0.0011(8)
Na3 0.0072(9) 0.0119(10) 0.0065(9) -0.0002(8) 0.0013(8) -0.0022(8)
O1 0.0041(16) 0.0122(19) 0.0150(18) 0.0026(13) -0.0004(14) 0.0009(12)
O2 0.0099(17) 0.0106(17) 0.0141(18) 0.0024(14) 0.0063(14) -0.0028(13)
O3 0.0104(17) 0.014(2) 0.0075(17) -0.0016(13) 0.0039(14) -0.0017(13)
O4 0.0134(17) 0.0134(18) 0.0068(16) -0.0011(14) 0.0058(14) -0.0026(14)
O5 0.0108(17) 0.0101(18) 0.0091(17) -0.0018(12) 0.0049(14) -0.0017(13)
O6 0.0062(15) 0.0162(19) 0.0068(15) -0.0017(13) 0.0010(13) -0.0001(13)
O7 0.0106(16) 0.0122(19) 0.0103(16) 0.0022(14) -0.0008(13) -0.0005(14)
O8 0.031(3) 0.024(3) 0.013(2) 0.0074(15) -0.0089(19) -0.0116(17)
O9 0.0061(15) 0.0136(18) 0.0087(16) 0.0009(14) 0.0003(13) 0.0005(13)
O10 0.016(2) 0.037(3) 0.0127(19) -0.0028(17) -0.0041(16) -0.0102(18)
O11 0.0094(18) 0.028(2) 0.036(2) 0.0179(19) 0.0065(17) 0.0066(16)
O12 0.0062(17) 0.024(2) 0.037(3) 0.0144(19) -0.0012(17) -0.0041(16)
O13 0.0080(16) 0.0138(19) 0.0079(16) 0.0017(13) 0.0012(13) 0.0012(13)
O14 0.0101(15) 0.0123(19) 0.0100(16) -0.0022(13) 0.0051(13) -0.0011(14)

loop_
_atom_type_symbol
_atom_type_description
_atom_type_scat_dispersion_real
_atom_type_scat_dispersion_imag
_atom_type_scat_source
O O 0.0106 0.0060 'International Tables Vol C Tables 4.2.6.8 and 6.1.1.4'
Na Na 0.0362 0.0249 'International Tables Vol C Tables 4.2.6.8 and 6.1.1.4'
S S 0.1246 0.1234 'International Tables Vol C Tables 4.2.6.8 and 6.1.1.4'
Cl Cl 0.1484 0.1585 'International Tables Vol C Tables 4.2.6.8 and 6.1.1.4'
Rb Rb -0.9393 2.9676 'International Tables Vol C Tables 4.2.6.8 and 6.1.1.4'
Te Te -0.5308 1.6751 'International Tables Vol C Tables 4.2.6.8 and 6.1.1.4'
U U -9.6767 9.6646 'International Tables Vol C Tables 4.2.6.8 and 6.1.1.4'
Cu Cu 0.3201 1.2651 'International Tables Vol C Tables 4.2.6.8 and 6.1.1.4'

loop_
_geom_angle_atom_site_label_1
_geom_angle_atom_site_label_2
_geom_angle_atom_site_label_3
_geom_angle
_geom_angle_site_symmetry_1
_geom_angle_site_symmetry_3
O4 U1 O3 143.34(12) 2 6_565
O4 U1 O5 81.67(13) 2 2
O3 U1 O5 134.83(12) 6_565 2
O4 U1 O1 81.33(13) 2 .
O3 U1 O1 76.90(13) 6_565 .
O5 U1 O1 128.00(12) 2 .
O4 U1 O7 81.77(12) 2 .
O3 U1 O7 109.47(12) 6_565 .
O5 U1 O7 72.00(12) 2 .
O1 U1 O7 57.11(12) . .
O4 U1 O14 72.50(12) 2 .
O3 U1 O14 72.49(12) 6_565 .
O5 U1 O14 145.99(12) 2 .
O1 U1 O14 70.06(11) . .
O7 U1 O14 123.88(11) . .
O4 U1 O9 72.86(12) 2 .
O3 U1 O9 107.52(12) 6_565 .
O5 U1 O9 77.03(12) 2 .
O1 U1 O9 140.98(12) . .
O7 U1 O9 142.31(12) . .
O14 U1 O9 74.49(12) . .
O4 U1 O6 126.85(12) 2 .
O3 U1 O6 72.55(12) 6_565 .
O5 U1 O6 74.26(12) 2 .
O1 U1 O6 149.17(12) . .
O7 U1 O6 130.96(12) . .
O14 U1 O6 103.90(11) . .
O9 U1 O6 56.02(11) . .
O4 U1 O6 144.01(12) 2 5_565
O3 U1 O6 70.00(11) 6_565 5_565
O5 U1 O6 68.42(12) 2 5_565
O1 U1 O6 101.24(11) . 5_565
O7 U1 O6 70.53(11) . 5_565
O14 U1 O6 142.49(11) . 5_565
O9 U1 O6 116.90(11) . 5_565
O6 U1 O6 64.44(13) . 5_565
O4 U1 S2 79.04(9) 2 .
O3 U1 S2 94.63(10) 6_565 .
O5 U1 S2 99.68(9) 2 .
O1 U1 S2 28.71(9) . .
O7 U1 S2 28.45(9) . .
O14 U1 S2 96.77(8) . .
O9 U1 S2 151.89(8) . .
O6 U1 S2 150.68(8) . .
O6 U1 S2 86.51(8) 5_565 .
O4 U1 S4 99.62(9) 2 .
O3 U1 S4 90.04(9) 6_565 .
O5 U1 S4 74.08(9) 2 .
O1 U1 S4 157.42(9) . .
O7 U1 S4 145.47(9) . .
O14 U1 S4 88.58(8) . .
O9 U1 S4 27.58(8) . .
O6 U1 S4 28.45(8) . .
O6 U1 S4 91.21(8) 5_565 .
S2 U1 S4 173.76(4) . .
O4 U1 Na2 69.03(10) 2 .
O3 U1 Na2 76.65(9) 6_565 .
O5 U1 Na2 146.23(9) 2 .
O1 U1 Na2 33.40(9) . .
O7 U1 Na2 87.08(9) . .
O14 U1 Na2 37.35(8) . .
O9 U1 Na2 108.41(9) . .
O6 U1 Na2 137.18(9) . .
O6 U1 Na2 129.65(8) 5_565 .
S2 U1 Na2 59.44(4) . .
S4 U1 Na2 125.92(4) . .
O13 S1 O13 113.1(3) . 2
O13 S1 O4 110.54(19) . 2
O13 S1 O4 109.29(19) 2 2
O13 S1 O4 109.29(19) . .
O13 S1 O4 110.54(19) 2 .
O4 S1 O4 103.7(3) 2 .
O13 S1 Na3 38.75(14) . .
O13 S1 Na3 134.68(15) 2 .
O4 S1 Na3 114.23(14) 2 .
O4 S1 Na3 71.08(14) . .
O13 S1 Na3 134.68(15) . 2
O13 S1 Na3 38.76(14) 2 2
O4 S1 Na3 71.08(14) 2 2
O4 S1 Na3 114.23(14) . 2
Na3 S1 Na3 172.02(10) . 2
O8 S2 O12 111.0(3) . .
O8 S2 O7 111.1(2) . .
O12 S2 O7 111.5(2) . .
O8 S2 O1 112.9(2) . .
O12 S2 O1 109.2(3) . .
O7 S2 O1 100.8(2) . .
O8 S2 U1 123.0(2) . .
O12 S2 U1 125.97(19) . .
O7 S2 U1 50.93(14) . .
O1 S2 U1 49.99(13) . .
O8 S2 Na2 63.5(2) . 4
O12 S2 Na2 47.54(18) . 4
O7 S2 Na2 132.15(15) . 4
O1 S2 Na2 125.79(15) . 4
U1 S2 Na2 172.57(7) . 4
O8 S2 Rb 133.1(2) . 4_545
O12 S2 Rb 51.0(2) . 4_545
O7 S2 Rb 115.83(15) . 4_545
O1 S2 Rb 58.26(15) . 4_545
U1 S2 Rb 87.95(4) . 4_545
Na2 S2 Rb 84.72(6) 4 4_545
O2 S3 O14 112.4(2) . 2_565
O2 S3 O5 110.5(2) . .
O14 S3 O5 107.3(2) 2_565 .
O2 S3 O3 108.8(2) . .
O14 S3 O3 108.0(2) 2_565 .
O5 S3 O3 109.7(2) . .
O2 S3 Na1 53.90(18) . 7_566
O14 S3 Na1 129.31(19) 2_565 7_566
O5 S3 Na1 123.28(19) . 7_566
O3 S3 Na1 55.01(19) . 7_566
O2 S3 Rb 35.57(15) . .
O14 S3 Rb 139.31(15) 2_565 .
O5 S3 Rb 78.33(15) . .
O3 S3 Rb 107.46(16) . .
Na1 S3 Rb 61.54(11) 7_566 .
O2 S3 Rb 54.41(15) . 7_566
O14 S3 Rb 127.54(15) 2_565 7_566
O5 S3 Rb 125.02(15) . 7_566
O3 S3 Rb 54.40(15) . 7_566
Na1 S3 Rb 1.83(12) 7_566 7_566
Rb S3 Rb 63.09(4) . 7_566
O11 S4 O10 111.9(3) . .
O11 S4 O9 111.3(2) . .
O10 S4 O9 112.2(2) . .
O11 S4 O6 110.5(2) . .
O10 S4 O6 109.6(2) . .
O9 S4 O6 100.84(19) . .
O11 S4 Na3 56.09(18) . 8_455
O10 S4 Na3 55.78(18) . 8_455
O9 S4 Na3 132.15(15) . 8_455
O6 S4 Na3 127.00(14) . 8_455
O11 S4 U1 124.81(18) . .
O10 S4 U1 123.30(19) . .
O9 S4 U1 50.13(13) . .
O6 S4 U1 50.72(13) . .
Na3 S4 U1 177.56(6) 8_455 .
O11 S4 Rb 44.74(17) . 2
O10 S4 Rb 127.76(19) . 2
O9 S4 Rb 66.64(15) . 2
O6 S4 Rb 122.09(15) . 2
Na3 S4 Rb 85.54(5) 8_455 2
U1 S4 Rb 96.54(4) . 2
O11 S4 Rb 113.04(17) . 8_455
O10 S4 Rb 21.89(17) . 8_455
O9 S4 Rb 92.71(15) . 8_455
O6 S4 Rb 125.36(15) . 8_455
Na3 S4 Rb 61.56(5) 8_455 8_455
U1 S4 Rb 118.56(4) . 8_455
Rb S4 Rb 111.94(4) 2 8_455
Na1 Rb O10 79.6(7) . 8_556
Na1 Rb O2 99.0(7) . .
O10 Rb O2 154.62(14) 8_556 .
Na1 Rb O12 104.8(7) . 4
O10 Rb O12 126.19(14) 8_556 4
O2 Rb O12 78.88(12) . 4
Na1 Rb O11 72.7(7) . 2
O10 Rb O11 85.20(14) 8_556 2
O2 Rb O11 70.41(12) . 2
O12 Rb O11 148.15(13) 4 2
Na1 Rb O11 48.0(7) . 8_566
O10 Rb O11 126.53(13) 8_556 8_566
O2 Rb O11 61.31(11) . 8_566
O12 Rb O11 69.60(13) 4 8_566
O11 Rb O11 87.96(13) 2 8_566
Na1 Rb O1 80.3(7) . 4
O10 Rb O1 79.07(13) 8_556 4
O2 Rb O1 125.94(11) . 4
O12 Rb O1 50.36(11) 4 4
O11 Rb O1 150.80(12) 2 4
O11 Rb O1 82.03(11) 8_566 4
Na1 Rb O8 136.5(7) . .
O10 Rb O8 63.21(12) 8_556 .
O2 Rb O8 124.34(13) . .
O12 Rb O8 82.07(12) 4 .
O11 Rb O8 122.27(12) 2 .
O11 Rb O8 149.76(13) 8_566 .
O1 Rb O8 71.56(12) 4 .
Na1 Rb O9 113.1(7) . 2
O10 Rb O9 72.62(12) 8_556 2
O2 Rb O9 85.02(10) . 2
O12 Rb O9 140.65(11) 4 2
O11 Rb O9 45.84(10) 2 2
O11 Rb O9 131.29(11) 8_566 2
O1 Rb O9 145.27(10) 4 2
O8 Rb O9 77.87(11) . 2
Na1 Rb O3 26.1(6) . 7_566
O10 Rb O3 68.96(12) 8_556 7_566
O2 Rb O3 119.06(11) . 7_566
O12 Rb O3 91.79(11) 4 7_566
O11 Rb O3 95.73(10) 2 7_566
O11 Rb O3 59.10(10) 8_566 7_566
O1 Rb O3 55.69(10) 4 7_566
O8 Rb O3 113.30(12) . 7_566
O9 Rb O3 127.23(9) 2 7_566
Na1 Rb O2 19.8(6) . 7_566
O10 Rb O2 73.10(11) 8_556 7_566
O2 Rb O2 96.94(10) . 7_566
O12 Rb O2 124.03(11) 4 7_566
O11 Rb O2 54.19(10) 2 7_566
O11 Rb O2 60.44(11) 8_566 7_566
O1 Rb O2 97.42(10) 4 7_566
O8 Rb O2 136.14(11) . 7_566
O9 Rb O2 93.25(9) 2 7_566
O3 Rb O2 41.74(9) 7_566 7_566
Na1 Rb S2 92.4(7) . 4
O10 Rb S2 104.12(11) 8_556 4
O2 Rb S2 101.25(9) . 4
O12 Rb S2 24.18(8) 4 4
O11 Rb S2 160.94(10) 2 4
O11 Rb S2 73.10(10) 8_566 4
O1 Rb S2 26.23(7) 4 4
O8 Rb S2 76.71(9) . 4
O9 Rb S2 152.70(8) 2 4
O3 Rb S2 72.93(7) 7_566 4
O2 Rb S2 112.04(7) 7_566 4
Rb Na1 O11 121.1(8) . 8_566
Rb Na1 O10 86.1(7) . 8_556
O11 Na1 O10 150.7(3) 8_566 8_556
Rb Na1 O11 94.2(7) . 2
O11 Na1 O11 99.2(3) 8_566 2
O10 Na1 O11 88.5(2) 8_556 2
Rb Na1 O2 155.7(8) . 7_566
O11 Na1 O2 73.7(2) 8_566 7_566
O10 Na1 O2 85.0(2) 8_556 7_566
O11 Na1 O2 63.09(18) 2 7_566
Rb Na1 O3 148.2(8) . 7_566
O11 Na1 O3 71.5(2) 8_566 7_566
O10 Na1 O3 79.5(2) 8_556 7_566
O11 Na1 O3 113.4(3) 2 7_566
O2 Na1 O3 50.82(17) 7_566 7_566
Rb Na1 O2 68.5(7) . .
O11 Na1 O2 63.58(19) 8_566 .
O10 Na1 O2 144.3(3) 8_556 .
O11 Na1 O2 69.58(19) 2 .
O2 Na1 O2 107.7(2) 7_566 .
O3 Na1 O2 134.6(3) 7_566 .
Rb Na1 O1 87.2(7) . 4
O11 Na1 O1 89.7(2) 8_566 4
O10 Na1 O1 80.4(2) 8_556 4
O11 Na1 O1 168.6(3) 2 4
O2 Na1 O1 113.4(3) 7_566 4
O3 Na1 O1 62.66(17) 7_566 4
O2 Na1 O1 121.2(3) . 4
Rb Na1 O12 63.3(6) . 4
O11 Na1 O12 71.2(2) 8_566 4
O10 Na1 O12 118.7(3) 8_556 4
O11 Na1 O12 141.2(3) 2 4
O2 Na1 O12 140.0(3) 7_566 4
O3 Na1 O12 99.3(2) 7_566 4
O2 Na1 O12 72.7(2) . 4
O1 Na1 O12 48.72(14) 4 4
Rb Na1 Na1 116.3(8) . 7_566
O11 Na1 Na1 51.8(2) 8_566 7_566
O10 Na1 Na1 128.9(4) 8_556 7_566
O11 Na1 Na1 47.32(18) 2 7_566
O2 Na1 Na1 55.3(2) 7_566 7_566
O3 Na1 Na1 94.6(3) 7_566 7_566
O2 Na1 Na1 52.5(2) . 7_566
O1 Na1 Na1 141.0(3) 4 7_566
O12 Na1 Na1 112.4(3) 4 7_566
Rb Na1 S3 168.4(8) . 7_566
O11 Na1 S3 69.7(2) 8_566 7_566
O10 Na1 S3 82.5(2) 8_556 7_566
O11 Na1 S3 87.8(2) 2 7_566
O2 Na1 S3 24.87(10) 7_566 7_566
O3 Na1 S3 25.99(10) 7_566 7_566
O2 Na1 S3 122.7(2) . 7_566
O1 Na1 S3 88.64(19) 4 7_566
O12 Na1 S3 120.8(2) 4 7_566
Na1 Na1 S3 73.2(2) 7_566 7_566
Rb Na1 Rb 125.2(7) . 7_566
O11 Na1 Rb 49.28(16) 8_566 7_566
O10 Na1 Rb 125.7(3) 8_556 7_566
O11 Na1 Rb 50.92(14) 2 7_566
O2 Na1 Rb 47.41(14) 7_566 7_566
O3 Na1 Rb 85.7(2) 7_566 7_566
O2 Na1 Rb 60.53(13) . 7_566
O1 Na1 Rb 135.8(2) 4 7_566
O12 Na1 Rb 115.1(2) 4 7_566
Na1 Na1 Rb 8.91(13) 7_566 7_566
S3 Na1 Rb 64.38(14) 7_566 7_566
O7 Na2 O1 154.22(17) 1_545 .
O7 Na2 O13 128.56(15) 1_545 .
O1 Na2 O13 76.88(14) . .
O7 Na2 O12 99.07(15) 1_545 4_545
O1 Na2 O12 91.68(16) . 4_545
O13 Na2 O12 74.33(14) . 4_545
O7 Na2 O14 107.88(14) 1_545 .
O1 Na2 O14 69.28(13) . .
O13 Na2 O14 79.05(12) . .
O12 Na2 O14 150.26(15) 4_545 .
O7 Na2 O8 84.55(13) 1_545 4_545
O1 Na2 O8 83.60(14) . 4_545
O13 Na2 O8 122.37(14) . 4_545
O12 Na2 O8 52.46(14) 4_545 4_545
O14 Na2 O8 141.03(16) . 4_545
O7 Na2 O10 73.36(14) 1_545 5
O1 Na2 O10 80.86(14) . 5
O13 Na2 O10 156.36(15) . 5
O12 Na2 O10 114.47(15) 4_545 5
O14 Na2 O10 85.77(13) . 5
O8 Na2 O10 62.01(13) 4_545 5
O7 Na2 S2 91.28(10) 1_545 4_545
O1 Na2 S2 88.39(11) . 4_545
O13 Na2 S2 98.32(11) . 4_545
O12 Na2 S2 25.66(10) 4_545 4_545
O14 Na2 S2 157.58(12) . 4_545
O8 Na2 S2 26.83(9) 4_545 4_545
O10 Na2 S2 88.82(10) 5 4_545
O7 Na2 Na3 126.34(12) 1_545 .
O1 Na2 Na3 75.44(11) . .
O13 Na2 Na3 36.95(9) . .
O12 Na2 Na3 38.64(10) 4_545 .
O14 Na2 Na3 112.31(11) . .
O8 Na2 Na3 85.83(10) 4_545 .
O10 Na2 Na3 141.91(11) 5 .
S2 Na2 Na3 61.43(5) 4_545 .
O7 Na2 Rb 109.33(12) 1_545 4_545
O1 Na2 Rb 46.53(10) . 4_545
O13 Na2 Rb 121.69(11) . 4_545
O12 Na2 Rb 91.99(13) 4_545 4_545
O14 Na2 Rb 90.80(10) . 4_545
O8 Na2 Rb 50.55(10) 4_545 4_545
O10 Na2 Rb 39.91(9) 5 4_545
S2 Na2 Rb 71.47(6) 4_545 4_545
Na3 Na2 Rb 104.21(6) . 4_545
O7 Na2 U1 141.38(11) 1_545 .
O1 Na2 U1 33.80(9) . .
O13 Na2 U1 70.04(9) . .
O12 Na2 U1 119.43(12) 4_545 .
O14 Na2 U1 36.18(9) . .
O8 Na2 U1 115.46(11) 4_545 .
O10 Na2 U1 87.01(10) 5 .
S2 Na2 U1 121.87(6) 4_545 .
Na3 Na2 U1 89.45(6) . .
Rb Na2 U1 68.93(4) 4_545 .
O7 Na2 Na1 110.62(15) 1_545 4_545
O1 Na2 Na1 43.99(13) . 4_545
O13 Na2 Na1 120.79(14) . 4_545
O12 Na2 Na1 100.34(16) 4_545 4_545
O14 Na2 Na1 82.01(14) . 4_545
O8 Na2 Na1 59.20(14) 4_545 4_545
O10 Na2 Na1 38.13(13) 5 4_545
S2 Na2 Na1 80.35(12) 4_545 4_545
Na3 Na2 Na1 108.87(12) . 4_545
Rb Na2 Na1 8.91(9) 4_545 4_545
U1 Na2 Na1 62.12(10) . 4_545
O13 Na3 O2 85.83(14) . 1_545
O13 Na3 O12 77.53(14) . 4_545
O2 Na3 O12 93.04(17) 1_545 4_545
O13 Na3 O8 81.12(14) . .
O2 Na3 O8 166.94(16) 1_545 .
O12 Na3 O8 83.72(17) 4_545 .
O13 Na3 O9 105.13(13) . 2
O2 Na3 O9 72.93(13) 1_545 2
O12 Na3 O9 165.29(17) 4_545 2
O8 Na3 O9 110.94(17) . 2
O13 Na3 O10 154.50(16) . 8_556
O2 Na3 O10 119.39(15) 1_545 8_556
O12 Na3 O10 96.13(15) 4_545 8_556
O8 Na3 O10 73.61(15) . 8_556
O9 Na3 O10 87.30(14) 2 8_556
O13 Na3 O11 144.56(16) . 8_556
O2 Na3 O11 69.04(13) 1_545 8_556
O12 Na3 O11 79.24(15) 4_545 8_556
O8 Na3 O11 122.38(16) . 8_556
O9 Na3 O11 91.33(13) 2 8_556
O10 Na3 O11 54.45(14) 8_556 8_556
O13 Na3 S4 164.69(13) . 8_556
O2 Na3 S4 94.35(11) 1_545 8_556
O12 Na3 S4 87.18(11) 4_545 8_556
O8 Na3 S4 98.11(12) . 8_556
O9 Na3 S4 89.49(10) 2 8_556
O10 Na3 S4 27.26(10) 8_556 8_556
O11 Na3 S4 27.19(9) 8_556 8_556
O13 Na3 S1 22.84(9) . .
O2 Na3 S1 88.58(10) 1_545 .
O12 Na3 S1 100.02(11) 4_545 .
O8 Na3 S1 79.57(12) . .
O9 Na3 S1 84.35(9) 2 .
O10 Na3 S1 146.83(13) 8_556 .
O11 Na3 S1 157.46(12) 8_556 .
S4 Na3 S1 172.09(8) 8_556 .
O13 Na3 Rb 121.73(12) . .
O2 Na3 Rb 131.58(12) 1_545 .
O12 Na3 Rb 129.05(13) 4_545 .
O8 Na3 Rb 57.75(12) . .
O9 Na3 Rb 62.26(10) 2 .
O10 Na3 Rb 44.98(10) 8_556 .
O11 Na3 Rb 93.70(11) 8_556 .
S4 Na3 Rb 68.95(5) 8_556 .
S1 Na3 Rb 103.67(7) . .
O13 Na3 Rb 93.42(11) . 1_545
O2 Na3 Rb 48.03(10) 1_545 1_545
O12 Na3 Rb 48.93(13) 4_545 1_545
O8 Na3 Rb 132.07(14) . 1_545
O9 Na3 Rb 116.38(11) 2 1_545
O10 Na3 Rb 100.92(11) 8_556 1_545
O11 Na3 Rb 51.22(10) 8_556 1_545
S4 Na3 Rb 75.65(5) 8_556 1_545
S1 Na3 Rb 111.56(7) . 1_545
Rb Na3 Rb 144.53(7) . 1_545
O13 Na3 Na1 103.15(15) . 1_545
O2 Na3 Na1 50.36(14) 1_545 1_545
O12 Na3 Na1 52.66(16) 4_545 1_545
O8 Na3 Na1 132.65(17) . 1_545
O9 Na3 Na1 113.07(15) 2 1_545
O10 Na3 Na1 91.78(16) 8_556 1_545
O11 Na3 Na1 41.52(14) 8_556 1_545
S4 Na3 Na1 66.08(12) 8_556 1_545
S1 Na3 Na1 121.00(12) . 1_545
Rb Na3 Na1 134.86(14) . 1_545
Rb Na3 Na1 9.72(10) 1_545 1_545
S2 O1 Na2 133.5(2) . .
S2 O1 U1 101.30(17) . .
Na2 O1 U1 112.80(15) . .
S2 O1 Na1 100.9(2) . 4_545
Na2 O1 Na1 100.77(19) . 4_545
U1 O1 Na1 103.46(19) . 4_545
S2 O1 Rb 95.52(17) . 4_545
Na2 O1 Rb 96.95(13) . 4_545
U1 O1 Rb 115.74(14) . 4_545
Na1 O1 Rb 12.49(13) 4_545 4_545
S3 O2 Na3 134.1(2) . 1_565
S3 O2 Rb 126.4(2) . .
Na3 O2 Rb 91.11(13) 1_565 .
S3 O2 Na1 101.2(2) . 7_566
Na3 O2 Na1 109.18(19) 1_565 7_566
Rb O2 Na1 83.64(17) . 7_566
S3 O2 Na1 132.5(2) . .
Na3 O2 Na1 89.96(17) 1_565 .
Rb O2 Na1 12.53(13) . .
Na1 O2 Na1 72.3(2) 7_566 .
S3 O2 Rb 105.13(17) . 7_566
Na3 O2 Rb 104.78(12) 1_565 7_566
Rb O2 Rb 83.06(10) . 7_566
Na1 O2 Rb 4.43(14) 7_566 7_566
Na1 O2 Rb 71.31(16) . 7_566
S3 O3 U1 145.6(2) . 6_566
S3 O3 Na1 99.0(2) . 7_566
U1 O3 Na1 108.68(19) 6_566 7_566
S3 O3 Rb 104.31(18) . 7_566
U1 O3 Rb 104.39(12) 6_566 7_566
Na1 O3 Rb 5.70(14) 7_566 7_566
S1 O4 U1 146.3(2) . 2
S3 O5 U1 145.7(2) . 2
S4 O6 U1 100.83(17) . .
S4 O6 U1 138.1(2) . 5_565
U1 O6 U1 115.56(13) . 5_565
S2 O7 Na2 136.1(2) . 1_565
S2 O7 U1 100.62(18) . .
Na2 O7 U1 123.29(15) 1_565 .
S2 O8 Na3 141.8(2) . .
S2 O8 Na2 89.6(2) . 4
Na3 O8 Na2 107.64(16) . 4
S2 O8 Rb 135.2(2) . .
Na3 O8 Rb 81.50(14) . .
Na2 O8 Rb 83.92(12) 4 .
S4 O9 U1 102.29(18) . .
S4 O9 Na3 138.1(2) . 2
U1 O9 Na3 119.10(14) . 2
S4 O9 Rb 88.96(16) . 2
U1 O9 Rb 120.95(13) . 2
Na3 O9 Rb 75.78(10) 2 2
S4 O10 Na1 136.6(3) . 8_455
S4 O10 Rb 146.0(3) . 8_455
Na1 O10 Rb 14.24(15) 8_455 8_455
S4 O10 Na3 97.0(2) . 8_455
Na1 O10 Na3 102.0(2) 8_455 8_455
Rb O10 Na3 88.95(13) 8_455 8_455
S4 O10 Na2 119.5(2) . 5
Na1 O10 Na2 95.5(2) 8_455 5
Rb O10 Na2 92.22(14) 8_455 5
Na3 O10 Na2 99.27(14) 8_455 5
S4 O11 Na1 147.5(3) . 8_465
S4 O11 Na3 96.7(2) . 8_455
Na1 O11 Na3 94.1(2) 8_465 8_455
S4 O11 Na1 124.7(3) . 2
Na1 O11 Na1 80.8(3) 8_465 2
Na3 O11 Na1 105.9(2) 8_455 2
S4 O11 Rb 113.8(2) . 2
Na1 O11 Rb 88.0(2) 8_465 2
Na3 O11 Rb 116.64(14) 8_455 2
Na1 O11 Rb 13.14(14) 2 2
S4 O11 Rb 150.5(2) . 8_465
Na1 O11 Rb 10.90(17) 8_465 8_465
Na3 O11 Rb 83.21(12) 8_455 8_465
Na1 O11 Rb 82.98(19) 2 8_465
Rb O11 Rb 92.04(13) 2 8_465
S2 O12 Na3 136.7(2) . 4
S2 O12 Na2 106.8(2) . 4
Na3 O12 Na2 101.31(15) 4 4
S2 O12 Rb 104.8(2) . 4_545
Na3 O12 Rb 90.01(16) 4 4_545
Na2 O12 Rb 117.57(17) 4 4_545
S2 O12 Na1 98.8(3) . 4_545
Na3 O12 Na1 87.54(19) 4 4_545
Na2 O12 Na1 129.4(2) 4 4_545
Rb O12 Na1 11.86(12) 4_545 4_545
S1 O13 Na3 118.4(2) . .
S1 O13 Na2 131.93(19) . .
Na3 O13 Na2 104.24(14) . .
S3 O14 U1 140.2(2) 2_545 .
S3 O14 Na2 113.3(2) 2_545 .
U1 O14 Na2 106.47(13) . .

loop_
_geom_bond_atom_site_label_1
_geom_bond_atom_site_label_2
_geom_bond_distance
_geom_bond_site_symmetry_2
U1 O4 2.235(3) 2
U1 O3 2.330(4) 6_565
U1 O5 2.380(3) 2
U1 O1 2.421(3) .
U1 O7 2.448(3) .
U1 O14 2.469(4) .
U1 O9 2.471(3) .
U1 O6 2.480(3) .
U1 O6 2.480(4) 5_565
U1 S2 3.0991(13) .
U1 S4 3.1463(13) .
U1 Na2 4.012(2) .
S1 O13 1.447(3) .
S1 O13 1.447(3) 2
S1 O4 1.502(4) 2
S1 O4 1.502(4) .
S1 Na3 3.2783(19) .
S1 Na3 3.2784(19) 2
S2 O8 1.446(5) .
S2 O12 1.449(4) .
S2 O7 1.502(4) .
S2 O1 1.518(4) .
S2 Na2 3.203(3) 4
S2 Rb 3.420(2) 4_545
S3 O2 1.446(4) .
S3 O14 1.479(4) 2_565
S3 O5 1.480(4) .
S3 O3 1.496(4) .
S3 Na1 3.372(8) 7_566
S3 Rb 3.7543(19) .
S3 Rb 3.9937(19) 7_566
S4 O11 1.444(4) .
S4 O10 1.448(4) .
S4 O9 1.491(4) .
S4 O6 1.526(3) .
S4 Na3 3.138(2) 8_455
S4 Rb 3.609(2) 2
S4 Rb 3.8523(19) 8_455
Rb Na1 0.633(7) .
Rb O10 2.566(5) 8_556
Rb O2 2.712(4) .
Rb O12 2.750(5) 4
Rb O11 2.776(5) 2
Rb O11 2.863(4) 8_566
Rb O1 2.922(4) 4
Rb O8 3.103(5) .
Rb O9 3.314(4) 2
Rb O3 3.351(4) 7_566
Rb O2 3.365(4) 7_566
Rb S2 3.420(2) 4
Na1 O11 2.485(8) 8_566
Na1 O10 2.530(8) 8_556
Na1 O11 2.658(8) 2
Na1 O2 2.778(8) 7_566
Na1 O3 2.797(8) 7_566
Na1 O2 2.879(8) .
Na1 O1 2.884(7) 4
Na1 O12 2.975(8) 4
Na1 Na1 3.336(13) 7_566
Na1 S3 3.372(8) 7_566
Na1 Rb 3.661(7) 7_566
Na2 O7 2.378(4) 1_545
Na2 O1 2.396(4) .
Na2 O13 2.432(4) .
Na2 O12 2.469(5) 4_545
Na2 O14 2.538(4) .
Na2 O8 2.868(6) 4_545
Na2 O10 2.966(5) 5
Na2 S2 3.203(3) 4_545
Na2 Na3 3.762(3) .
Na2 Rb 3.996(3) 4_545
Na2 Na1 4.079(7) 4_545
Na3 O13 2.333(4) .
Na3 O2 2.387(4) 1_545
Na3 O12 2.395(5) 4_545
Na3 O8 2.395(5) .
Na3 O9 2.503(4) 2
Na3 O10 2.614(5) 8_556
Na3 O11 2.623(5) 8_556
Na3 S4 3.138(2) 8_556
Na3 Rb 3.647(3) 1_545
Na3 Na1 3.739(7) 1_545
O1 Na1 2.884(7) 4_545
O1 Rb 2.922(4) 4_545
O2 Na3 2.387(4) 1_565
O2 Na1 2.778(8) 7_566
O2 Rb 3.364(4) 7_566
O3 U1 2.330(4) 6_566
O3 Na1 2.797(8) 7_566
O3 Rb 3.351(4) 7_566
O4 U1 2.235(3) 2
O5 U1 2.380(3) 2
O6 U1 2.480(4) 5_565
O7 Na2 2.378(4) 1_565
O8 Na2 2.868(6) 4
O9 Na3 2.503(4) 2
O9 Rb 3.314(4) 2
O10 Na1 2.530(8) 8_455
O10 Rb 2.566(5) 8_455
O10 Na3 2.614(5) 8_455
O10 Na2 2.966(5) 5
O11 Na1 2.485(8) 8_465
O11 Na3 2.623(5) 8_455
O11 Na1 2.658(8) 2
O11 Rb 2.776(5) 2
O11 Rb 2.863(4) 8_465
O12 Na3 2.395(5) 4
O12 Na2 2.469(5) 4
O12 Rb 2.750(5) 4_545
O12 Na1 2.975(8) 4_545
O14 S3 1.479(4) 2_545
